data_4103267
loop_
_publ_author_name
'David C. Powers'
'Daphne Y. Xiao'
'Matthias A. L. Geibel'
'Tobias Ritter'

_publ_section_title
;
 On the Mechanism of Palladium-Catalyzed Aromatic C-H Oxidation
;
_journal_name_full 'Journal of the American Chemical Society'
_journal_page_first 14530
_journal_page_last 14536
_journal_paper_doi 10.1021/ja1054274
_journal_volume 132
_journal_year 2010
_chemical_formula_moiety 'C22 H17 N3 O2 Pd'
_chemical_formula_sum 'C22 H17 N3 O2 Pd'
_chemical_formula_weight 461.79
_chemical_name_systematic
;
?
;
_space_group_IT_number 2
_symmetry_cell_setting triclinic
_symmetry_space_group_name_Hall '-P 1'
_symmetry_space_group_name_H-M 'P -1'
_atom_sites_solution_hydrogens geom
_atom_sites_solution_primary direct
_atom_sites_solution_secondary difmap
_audit_creation_method SHELXL-97
_cell_angle_alpha 74.005(2)
_cell_angle_beta 83.219(3)
_cell_angle_gamma 77.332(2)
_cell_formula_units_Z 2
_cell_length_a 7.7384(13)
_cell_length_b 8.4662(14)
_cell_length_c 14.830(2)
_cell_measurement_reflns_used 11261
_cell_measurement_temperature 100(1)
_cell_measurement_theta_max 30.3635
_cell_measurement_theta_min 2.552
_cell_volume 909.5(2)
_computing_cell_refinement 'SAINT 7.46A (Bruker-AXS, 2009)'
_computing_data_collection 'APEX2 v2009.3.0 (Bruker-AXS, 2009)'
_computing_data_reduction 'SAINT 7.46A (Bruker-AXS, 2009)'
_computing_molecular_graphics 'Bruker SHELXTL'
_computing_publication_material 'Bruker SHELXTL'
_computing_structure_refinement 'SHELXL-97 (Sheldrick, 2008)'
_computing_structure_solution 'SHELXS-97 (Sheldrick, 2008)'
_diffrn_ambient_temperature 100(1)
_diffrn_measured_fraction_theta_full 0.900
_diffrn_measured_fraction_theta_max 0.900
_diffrn_measurement_device_type 'CCD area detector'
_diffrn_measurement_method 'phi and omega scans'
_diffrn_radiation_monochromator graphite
_diffrn_radiation_source 'fine-focus sealed tube'
_diffrn_radiation_type MoK\a
_diffrn_radiation_wavelength 0.71073
_diffrn_reflns_av_R_equivalents 0.0274
_diffrn_reflns_av_sigmaI/netI 0.0263
_diffrn_reflns_limit_h_max 10
_diffrn_reflns_limit_h_min -10
_diffrn_reflns_limit_k_max 12
_diffrn_reflns_limit_k_min -11
_diffrn_reflns_limit_l_max 19
_diffrn_reflns_limit_l_min -21
_diffrn_reflns_number 17169
_diffrn_reflns_theta_full 30.62
_diffrn_reflns_theta_max 30.62
_diffrn_reflns_theta_min 2.55
_exptl_absorpt_coefficient_mu 1.044
_exptl_absorpt_correction_T_max 0.9352
_exptl_absorpt_correction_T_min 0.6342
_exptl_absorpt_correction_type multi-scan
_exptl_absorpt_process_details 'SADABS (Sheldrick, 2009)'
_exptl_crystal_colour yellow
_exptl_crystal_density_diffrn 1.686
_exptl_crystal_density_method 'not measured'
_exptl_crystal_description plate
_exptl_crystal_F_000 464
_exptl_crystal_size_max 0.48
_exptl_crystal_size_mid 0.39
_exptl_crystal_size_min 0.07
_refine_diff_density_max 1.181
_refine_diff_density_min -0.556
_refine_diff_density_rms 0.077
_refine_ls_extinction_method none
_refine_ls_goodness_of_fit_ref 1.062
_refine_ls_hydrogen_treatment constr
_refine_ls_matrix_type full
_refine_ls_number_parameters 253
_refine_ls_number_reflns 5049
_refine_ls_number_restraints 0
_refine_ls_restrained_S_all 1.062
_refine_ls_R_factor_all 0.0299
_refine_ls_R_factor_gt 0.0248
_refine_ls_shift/su_max 0.001
_refine_ls_shift/su_mean 0.000
_refine_ls_structure_factor_coef Fsqd
_refine_ls_weighting_details 'calc w=1/[\s^2^(Fo^2^)(0.0224P)^2^.7768P] where P=(Fo^2^ ^2^)/3'
_refine_ls_weighting_scheme calc
_refine_ls_wR_factor_gt 0.0562
_refine_ls_wR_factor_ref 0.0592
_reflns_number_gt 4570
_reflns_number_total 5049
_reflns_threshold_expression >2sigma(I)
_cod_data_source_file ja1054274_si_002.cif
_cod_data_source_block mgc
_cod_database_code 4103267

loop_
_symmetry_equiv_pos_as_xyz
'x, y, z'
'-x, -y, -z'

loop_
_atom_site_label
_atom_site_type_symbol
_atom_site_fract_x
_atom_site_fract_y
_atom_site_fract_z
_atom_site_U_iso_or_equiv
_atom_site_adp_type
_atom_site_occupancy
_atom_site_symmetry_multiplicity
_atom_site_calc_flag
_atom_site_refinement_flags
Pd1 Pd 0.210659(18) 0.263451(16) 0.227021(9) 0.01761(5) Uani 1 1 d .
O1 O 0.2315(2) 0.36485(19) 0.42652(10) 0.0310(3) Uani 1 1 d .
O2 O -0.1329(2) 0.10429(19) 0.32409(10) 0.0298(3) Uani 1 1 d .
N1 N 0.3285(2) 0.29871(19) 0.09366(11) 0.0190(3) Uani 1 1 d .
N2 N 0.0702(2) 0.24413(19) 0.35274(11) 0.0219(3) Uani 1 1 d .
N3 N 0.3435(2) 0.0100(2) 0.27688(11) 0.0218(3) Uani 1 1 d .
C1 C 0.4555(2) 0.1940(2) 0.05700(13) 0.0203(3) Uani 1 1 d .
H1 H 0.5059 0.0889 0.0966 0.024 Uiso 1 1 calc R
C2 C 0.5161(2) 0.2349(2) -0.03775(14) 0.0225(4) Uani 1 1 d .
H2 H 0.6067 0.1583 -0.0613 0.027 Uiso 1 1 calc R
C3 C 0.4444(2) 0.3859(2) -0.09678(13) 0.0219(4) Uani 1 1 d .
H3 H 0.4848 0.4139 -0.1611 0.026 Uiso 1 1 calc R
C4 C 0.3102(2) 0.4986(2) -0.06060(13) 0.0201(3) Uani 1 1 d .
C5 C 0.2253(3) 0.6585(2) -0.11539(13) 0.0217(4) Uani 1 1 d .
H5 H 0.2575 0.6930 -0.1806 0.026 Uiso 1 1 calc R
C6 C 0.0985(2) 0.7618(2) -0.07473(13) 0.0220(4) Uani 1 1 d .
H6 H 0.0429 0.8666 -0.1126 0.026 Uiso 1 1 calc R
C7 C 0.0472(2) 0.7160(2) 0.02391(13) 0.0199(3) Uani 1 1 d .
C8 C -0.0778(2) 0.8203(2) 0.07063(14) 0.0227(4) Uani 1 1 d .
H8 H -0.1352 0.9276 0.0363 0.027 Uiso 1 1 calc R
C9 C -0.1161(3) 0.7665(2) 0.16580(15) 0.0250(4) Uani 1 1 d .
H9 H -0.1982 0.8390 0.1965 0.030 Uiso 1 1 calc R
C10 C -0.0368(3) 0.6062(2) 0.21910(14) 0.0234(4) Uani 1 1 d .
H10 H -0.0672 0.5722 0.2846 0.028 Uiso 1 1 calc R
C11 C 0.0854(2) 0.4983(2) 0.17626(13) 0.0184(3) Uani 1 1 d .
C12 C 0.1269(2) 0.5574(2) 0.07894(13) 0.0182(3) Uani 1 1 d .
C13 C 0.2576(2) 0.4497(2) 0.03534(13) 0.0177(3) Uani 1 1 d .
C14 C 0.1047(3) 0.3010(2) 0.42558(14) 0.0252(4) Uani 1 1 d .
C15 C -0.0378(3) 0.2723(3) 0.50546(15) 0.0320(5) Uani 1 1 d .
H15B H 0.0147 0.1971 0.5636 0.038 Uiso 1 1 calc R
H15A H -0.1004 0.3797 0.5185 0.038 Uiso 1 1 calc R
C16 C -0.1630(3) 0.1916(3) 0.46946(15) 0.0292(4) Uani 1 1 d .
H16B H -0.2826 0.2639 0.4630 0.035 Uiso 1 1 calc R
H16A H -0.1732 0.0811 0.5124 0.035 Uiso 1 1 calc R
C17 C -0.0779(3) 0.1730(2) 0.37436(14) 0.0244(4) Uani 1 1 d .
C18 C 0.4900(3) -0.0277(3) 0.32556(15) 0.0289(4) Uani 1 1 d .
H18 H 0.5427 0.0608 0.3303 0.035 Uiso 1 1 calc R
C19 C 0.5662(3) -0.1912(3) 0.36890(16) 0.0375(5) Uani 1 1 d .
H19 H 0.6685 -0.2140 0.4036 0.045 Uiso 1 1 calc R
C20 C 0.4922(3) -0.3203(3) 0.36127(16) 0.0381(6) Uani 1 1 d .
H20 H 0.5427 -0.4332 0.3906 0.046 Uiso 1 1 calc R
C21 C 0.3432(3) -0.2836(3) 0.31037(16) 0.0319(5) Uani 1 1 d .
H21 H 0.2906 -0.3706 0.3035 0.038 Uiso 1 1 calc R
C22 C 0.2722(3) -0.1171(2) 0.26958(14) 0.0248(4) Uani 1 1 d .
H22 H 0.1693 -0.0918 0.2351 0.030 Uiso 1 1 calc R

loop_
_atom_site_aniso_label
_atom_site_aniso_U_11
_atom_site_aniso_U_22
_atom_site_aniso_U_33
_atom_site_aniso_U_23
_atom_site_aniso_U_13
_atom_site_aniso_U_12
Pd1 0.01950(7) 0.01646(7) 0.01648(7) -0.00313(5) -0.00011(5) -0.00470(5)
O1 0.0428(9) 0.0275(7) 0.0255(8) -0.0071(6) -0.0028(6) -0.0123(6)
O2 0.0299(7) 0.0327(8) 0.0262(8) -0.0017(6) -0.0038(6) -0.0114(6)
N1 0.0194(7) 0.0192(7) 0.0200(8) -0.0056(6) -0.0004(6) -0.0068(5)
N2 0.0264(8) 0.0197(7) 0.0181(8) -0.0028(6) 0.0013(6) -0.0052(6)
N3 0.0226(7) 0.0239(8) 0.0170(8) -0.0023(6) 0.0015(6) -0.0055(6)
C1 0.0190(8) 0.0200(8) 0.0244(9) -0.0079(7) -0.0011(7) -0.0063(6)
C2 0.0210(8) 0.0251(9) 0.0249(10) -0.0116(7) 0.0031(7) -0.0075(7)
C3 0.0244(9) 0.0263(9) 0.0184(9) -0.0077(7) 0.0018(7) -0.0113(7)
C4 0.0212(8) 0.0227(9) 0.0194(9) -0.0061(7) -0.0011(7) -0.0098(7)
C5 0.0268(9) 0.0231(9) 0.0171(9) -0.0022(7) -0.0034(7) -0.0113(7)
C6 0.0249(9) 0.0191(8) 0.0220(9) 0.0001(7) -0.0069(7) -0.0085(7)
C7 0.0194(8) 0.0180(8) 0.0233(9) -0.0035(7) -0.0035(7) -0.0071(6)
C8 0.0201(8) 0.0166(8) 0.0314(10) -0.0044(7) -0.0038(7) -0.0045(6)
C9 0.0217(9) 0.0195(9) 0.0341(11) -0.0095(8) 0.0017(8) -0.0030(7)
C10 0.0245(9) 0.0218(9) 0.0241(10) -0.0066(7) 0.0023(7) -0.0062(7)
C11 0.0182(8) 0.0173(8) 0.0209(9) -0.0053(6) -0.0005(6) -0.0062(6)
C12 0.0180(8) 0.0169(8) 0.0214(9) -0.0047(6) -0.0021(7) -0.0066(6)
C13 0.0178(8) 0.0181(8) 0.0196(9) -0.0054(6) -0.0017(6) -0.0074(6)
C14 0.0355(10) 0.0166(8) 0.0208(9) -0.0029(7) 0.0008(8) -0.0033(7)
C15 0.0469(13) 0.0247(10) 0.0226(10) -0.0068(8) 0.0081(9) -0.0078(9)
C16 0.0302(10) 0.0243(10) 0.0264(10) -0.0013(8) 0.0069(8) -0.0029(8)
C17 0.0251(9) 0.0199(9) 0.0222(9) 0.0012(7) 0.0006(7) -0.0017(7)
C18 0.0242(9) 0.0377(11) 0.0237(10) -0.0070(8) -0.0015(8) -0.0050(8)
C19 0.0279(10) 0.0489(14) 0.0255(11) -0.0033(10) -0.0028(9) 0.0060(9)
C20 0.0422(12) 0.0297(11) 0.0263(11) 0.0022(9) 0.0072(9) 0.0095(9)
C21 0.0397(12) 0.0219(9) 0.0293(11) -0.0058(8) 0.0119(9) -0.0044(8)
C22 0.0280(9) 0.0236(9) 0.0217(9) -0.0048(7) 0.0015(7) -0.0056(7)

loop_
_atom_type_symbol
_atom_type_description
_atom_type_scat_dispersion_real
_atom_type_scat_dispersion_imag
_atom_type_scat_source
C C 0.0033 0.0016 'International Tables Vol C Tables 4.2.6.8 and 6.1.1.4'
H H 0.0000 0.0000 'International Tables Vol C Tables 4.2.6.8 and 6.1.1.4'
N N 0.0061 0.0033 'International Tables Vol C Tables 4.2.6.8 and 6.1.1.4'
O O 0.0106 0.0060 'International Tables Vol C Tables 4.2.6.8 and 6.1.1.4'
Pd Pd -0.9988 1.0072 'International Tables Vol C Tables 4.2.6.8 and 6.1.1.4'

loop_
_geom_angle_atom_site_label_1
_geom_angle_atom_site_label_2
_geom_angle_atom_site_label_3
_geom_angle
C11 Pd1 N2 92.49(7)
C11 Pd1 N1 82.50(7)
N2 Pd1 N1 173.88(6)
C11 Pd1 N3 177.97(7)
N2 Pd1 N3 88.92(6)
N1 Pd1 N3 96.01(6)
C1 N1 C13 118.03(16)
C1 N1 Pd1 129.31(13)
C13 N1 Pd1 112.60(12)
C14 N2 C17 111.12(16)
C14 N2 Pd1 126.08(13)
C17 N2 Pd1 122.79(13)
C22 N3 C18 118.12(18)
C22 N3 Pd1 120.62(13)
C18 N3 Pd1 120.85(14)
N1 C1 C2 122.07(17)
N1 C1 H1 119.0
C2 C1 H1 119.0
C3 C2 C1 120.12(17)
C3 C2 H2 119.9
C1 C2 H2 119.9
C2 C3 C4 119.26(17)
C2 C3 H3 120.4
C4 C3 H3 120.4
C13 C4 C3 117.40(17)
C13 C4 C5 118.40(17)
C3 C4 C5 124.20(17)
C6 C5 C4 120.65(17)
C6 C5 H5 119.7
C4 C5 H5 119.7
C5 C6 C7 121.65(17)
C5 C6 H6 119.2
C7 C6 H6 119.2
C8 C7 C12 117.18(17)
C8 C7 C6 124.20(17)
C12 C7 C6 118.62(17)
C9 C8 C7 119.99(17)
C9 C8 H8 120.0
C7 C8 H8 120.0
C8 C9 C10 121.81(18)
C8 C9 H9 119.1
C10 C9 H9 119.1
C11 C10 C9 120.39(18)
C11 C10 H10 119.8
C9 C10 H10 119.8
C10 C11 C12 117.05(17)
C10 C11 Pd1 131.10(14)
C12 C11 Pd1 111.80(12)
C11 C12 C7 123.55(17)
C11 C12 C13 117.29(16)
C7 C12 C13 119.16(17)
N1 C13 C4 123.11(16)
N1 C13 C12 115.40(16)
C4 C13 C12 121.48(16)
O1 C14 N2 124.97(19)
O1 C14 C15 124.94(19)
N2 C14 C15 110.09(18)
C16 C15 C14 104.13(17)
C16 C15 H15B 110.9
C14 C15 H15B 110.9
C16 C15 H15A 110.9
C14 C15 H15A 110.9
H15B C15 H15A 108.9
C15 C16 C17 104.22(17)
C15 C16 H16B 110.9
C17 C16 H16B 110.9
C15 C16 H16A 110.9
C17 C16 H16A 110.9
H16B C16 H16A 108.9
O2 C17 N2 124.74(18)
O2 C17 C16 124.98(19)
N2 C17 C16 110.28(18)
N3 C18 C19 122.2(2)
N3 C18 H18 118.9
C19 C18 H18 118.9
C20 C19 C18 119.3(2)
C20 C19 H19 120.3
C18 C19 H19 120.3
C19 C20 C21 119.1(2)
C19 C20 H20 120.4
C21 C20 H20 120.4
C20 C21 C22 118.7(2)
C20 C21 H21 120.6
C22 C21 H21 120.6
N3 C22 C21 122.6(2)
N3 C22 H22 118.7
C21 C22 H22 118.7

loop_
_geom_bond_atom_site_label_1
_geom_bond_atom_site_label_2
_geom_bond_distance
Pd1 C11 1.9904(18)
Pd1 N2 2.0288(16)
Pd1 N1 2.0494(16)
Pd1 N3 2.1323(16)
O1 C14 1.223(3)
O2 C17 1.224(3)
N1 C1 1.344(2)
N1 C13 1.370(2)
N2 C14 1.372(3)
N2 C17 1.374(3)
N3 C22 1.346(3)
N3 C18 1.347(3)
C1 C2 1.401(3)
C1 H1 0.9500
C2 C3 1.376(3)
C2 H2 0.9500
C3 C4 1.412(3)
C3 H3 0.9500
C4 C13 1.405(3)
C4 C5 1.434(3)
C5 C6 1.366(3)
C5 H5 0.9500
C6 C7 1.437(3)
C6 H6 0.9500
C7 C8 1.414(3)
C7 C12 1.415(2)
C8 C9 1.376(3)
C8 H8 0.9500
C9 C10 1.415(3)
C9 H9 0.9500
C10 C11 1.390(2)
C10 H10 0.9500
C11 C12 1.414(3)
C12 C13 1.428(2)
C14 C15 1.526(3)
C15 C16 1.518(3)
C15 H15B 0.9900
C15 H15A 0.9900
C16 C17 1.518(3)
C16 H16B 0.9900
C16 H16A 0.9900
C18 C19 1.385(3)
C18 H18 0.9500
C19 C20 1.376(4)
C19 H19 0.9500
C20 C21 1.383(4)
C20 H20 0.9500
C21 C22 1.386(3)
C21 H21 0.9500
C22 H22 0.9500

loop_
_geom_torsion_atom_site_label_1
_geom_torsion_atom_site_label_2
_geom_torsion_atom_site_label_3
_geom_torsion_atom_site_label_4
_geom_torsion
C11 Pd1 N1 C1 177.53(16)
N2 Pd1 N1 C1 -147.3(5)
N3 Pd1 N1 C1 -3.86(16)
C11 Pd1 N1 C13 -5.48(12)
N2 Pd1 N1 C13 29.7(6)
N3 Pd1 N1 C13 173.13(12)
C11 Pd1 N2 C14 -81.83(16)
N1 Pd1 N2 C14 -116.7(5)
N3 Pd1 N2 C14 99.64(16)
C11 Pd1 N2 C17 96.73(15)
N1 Pd1 N2 C17 61.9(6)
N3 Pd1 N2 C17 -81.80(15)
C11 Pd1 N3 C22 -47.8(19)
N2 Pd1 N3 C22 85.89(15)
N1 Pd1 N3 C22 -90.48(15)
C11 Pd1 N3 C18 139.6(18)
N2 Pd1 N3 C18 -86.69(16)
N1 Pd1 N3 C18 96.95(15)
C13 N1 C1 C2 0.0(3)
Pd1 N1 C1 C2 176.83(13)
N1 C1 C2 C3 -0.5(3)
C1 C2 C3 C4 0.2(3)
C2 C3 C4 C13 0.4(3)
C2 C3 C4 C5 -179.60(17)
C13 C4 C5 C6 1.1(3)
C3 C4 C5 C6 -178.83(17)
C4 C5 C6 C7 0.8(3)
C5 C6 C7 C8 177.32(18)
C5 C6 C7 C12 -2.0(3)
C12 C7 C8 C9 0.5(3)
C6 C7 C8 C9 -178.84(17)
C7 C8 C9 C10 -1.5(3)
C8 C9 C10 C11 0.8(3)
C9 C10 C11 C12 0.9(3)
C9 C10 C11 Pd1 -176.17(14)
N2 Pd1 C11 C10 6.20(18)
N1 Pd1 C11 C10 -177.32(18)
N3 Pd1 C11 C10 139.9(18)
N2 Pd1 C11 C12 -171.02(13)
N1 Pd1 C11 C12 5.46(12)
N3 Pd1 C11 C12 -37.3(19)
C10 C11 C12 C7 -2.0(3)
Pd1 C11 C12 C7 175.61(14)
C10 C11 C12 C13 177.52(16)
Pd1 C11 C12 C13 -4.8(2)
C8 C7 C12 C11 1.4(3)
C6 C7 C12 C11 -179.31(16)
C8 C7 C12 C13 -178.19(16)
C6 C7 C12 C13 1.1(2)
C1 N1 C13 C4 0.7(2)
Pd1 N1 C13 C4 -176.63(13)
C1 N1 C13 C12 -178.29(15)
Pd1 N1 C13 C12 4.35(18)
C3 C4 C13 N1 -0.9(3)
C5 C4 C13 N1 179.10(16)
C3 C4 C13 C12 178.03(16)
C5 C4 C13 C12 -1.9(3)
C11 C12 C13 N1 0.3(2)
C7 C12 C13 N1 179.83(15)
C11 C12 C13 C4 -178.78(16)
C7 C12 C13 C4 0.8(3)
C17 N2 C14 O1 177.57(19)
Pd1 N2 C14 O1 -3.7(3)
C17 N2 C14 C15 -2.2(2)
Pd1 N2 C14 C15 176.50(13)
O1 C14 C15 C16 179.75(19)
N2 C14 C15 C16 -0.5(2)
C14 C15 C16 C17 2.6(2)
C14 N2 C17 O2 -175.86(18)
Pd1 N2 C17 O2 5.4(3)
C14 N2 C17 C16 4.0(2)
Pd1 N2 C17 C16 -174.72(12)
C15 C16 C17 O2 175.78(19)
C15 C16 C17 N2 -4.1(2)
C22 N3 C18 C19 -1.1(3)
Pd1 N3 C18 C19 171.70(16)
N3 C18 C19 C20 0.9(3)
C18 C19 C20 C21 0.0(3)
C19 C20 C21 C22 -0.7(3)
C18 N3 C22 C21 0.3(3)
Pd1 N3 C22 C21 -172.48(15)
C20 C21 C22 N3 0.6(3)
